data_2002210
loop_
_publ_author_name
'H\"orkner, W.'
'M\"uller-Buschbaum, Hk.'

_publ_section_title
;
 Einkristalluntersuchungen von \b-CaCr~2~O~4~
;
_journal_coden_ASTM ZNBAD2
_journal_issue 12
_journal_name_full
;
 Zeitschrift f\"ur Naturforschung, Teil B: Anorganische Chemie, Organische Chemie
;
_journal_page_first 1710
_journal_page_last 1711
_journal_paper_doi 10.1515/znb-1976-1229
_journal_volume 31
_journal_year 1976
_chemical_formula_structural 'Ca Cr2 O4'
_chemical_formula_sum 'Ca Cr2 O4'
_chemical_name_systematic 'Calcium dichromium oxide - $-beta'
_space_group_IT_number 62
_symmetry_cell_setting orthorhombic
_symmetry_Int_Tables_number 62
_symmetry_space_group_name_Hall '-P 2c 2ab'
_symmetry_space_group_name_H-M 'P b n m'
_cell_angle_alpha 90
_cell_angle_beta 90
_cell_angle_gamma 90
_cell_formula_units_Z 4
_cell_length_a 10.639
_cell_length_b 9.094
_cell_length_c 2.96
_cell_volume 286.4
_refine_ls_R_factor_all 0.072
_cod_database_code 2002210

loop_
_symmetry_equiv_pos_as_xyz
x,y,z
1/2-x,1/2+y,1/2-z
-x,-y,1/2+z
1/2+x,1/2-y,-z
-x,-y,-z
1/2+x,1/2-y,1/2+z
x,y,1/2-z
1/2-x,1/2+y,z

loop_
_atom_site_label
_atom_site_type_symbol
_atom_site_symmetry_multiplicity
_atom_site_Wyckoff_symbol
_atom_site_fract_x
_atom_site_fract_y
_atom_site_fract_z
_atom_site_occupancy
_atom_site_attached_hydrogens
_atom_site_calc_flag
Ca1 Ca2+ 4 c 0.6594 0.7593 0.25 1. 0 d
Cr1 Cr3+ 4 c 0.6124 0.4403 0.25 1. 0 d
Cr2 Cr3+ 4 c 0.101 0.4169 0.25 1. 0 d
O1 O2- 4 c 0.1596 0.2007 0.25 1. 0 d
O2 O2- 4 c 0.4757 0.1151 0.25 1. 0 d
O3 O2- 4 c 0.786 0.5285 0.25 1. 0 d
O4 O2- 4 c 0.4262 0.4177 0.25 1. 0 d

loop_
_atom_type_symbol
_atom_type_oxidation_number
Ca2+ 2.000
Cr3+ 3.000
O2- -2.000
